data_7053723
loop_
_publ_author_name
'Fuentes, Jos\'e A.'
'Clarke, Matthew L.'
'Z. Slawin, Alexandra M.'

_publ_section_title
;
 A supramolecular approach to chiral ligand modification: coordination
 chemistry of a multifunctionalised tridentate amine-phosphine ligand
;
_journal_issue 4
_journal_name_full 'New Journal of Chemistry'
_journal_page_first 689
_journal_paper_doi 10.1039/b712612c
_journal_volume 32
_journal_year 2008
_chemical_formula_moiety 'C35 H35 N4 O P Pt.H2 O'
_chemical_formula_sum 'C35 H37 N4 O2 P Pt'
_chemical_formula_weight 771.75
_chemical_name_systematic
;
?
;
_space_group_IT_number 14
_symmetry_cell_setting monoclinic
_symmetry_space_group_name_Hall '-P 2ybc'
_symmetry_space_group_name_H-M 'P 1 21/c 1'
_atom_sites_solution_hydrogens geom
_atom_sites_solution_primary direct
_atom_sites_solution_secondary difmap
_audit_creation_method SHELXL-97
_cell_angle_alpha 90.00
_cell_angle_beta 94.227(2)
_cell_angle_gamma 90.00
_cell_formula_units_Z 4
_cell_length_a 8.7388(15)
_cell_length_b 14.988(2)
_cell_length_c 25.469(4)
_cell_measurement_reflns_used 7370
_cell_measurement_temperature 93(2)
_cell_measurement_theta_max 28.0894
_cell_measurement_theta_min 2.4055
_cell_volume 3326.8(9)
_computing_cell_refinement 'CrystalClear (Rigaku Corp., 2004)'
_computing_data_collection 'CrystalClear (Rigaku Corp., 2004)'
_computing_data_reduction 'CrystalClear (Rigaku Corp., 2004)'
_computing_molecular_graphics 'Bruker SHELXTL'
_computing_publication_material 'Bruker SHELXTL'
_computing_structure_refinement 'SHELXL-97 (Sheldrick, 1997)'
_computing_structure_solution 'SHELXS-97 (Sheldrick, 1990)'
_diffrn_ambient_temperature 93(2)
_diffrn_measured_fraction_theta_full 0.968
_diffrn_measured_fraction_theta_max 0.968
_diffrn_measurement_device_type CCD
_diffrn_measurement_method '\w scans'
_diffrn_radiation_monochromator confocal
_diffrn_radiation_source 'rotating anode'
_diffrn_radiation_type MoK\a
_diffrn_radiation_wavelength 0.71073
_diffrn_reflns_av_R_equivalents 0.0686
_diffrn_reflns_av_sigmaI/netI 0.0449
_diffrn_reflns_limit_h_max 9
_diffrn_reflns_limit_h_min -10
_diffrn_reflns_limit_k_max 16
_diffrn_reflns_limit_k_min -18
_diffrn_reflns_limit_l_max 30
_diffrn_reflns_limit_l_min -30
_diffrn_reflns_number 28683
_diffrn_reflns_theta_full 25.00
_diffrn_reflns_theta_max 25.34
_diffrn_reflns_theta_min 2.77
_exptl_absorpt_coefficient_mu 4.302
_exptl_absorpt_correction_T_max 0.8790
_exptl_absorpt_correction_T_min 0.7125
_exptl_absorpt_correction_type multi-scan
_exptl_absorpt_process_details 'Jacobson, R. (1998) Private communication'
_exptl_crystal_colour Yellow
_exptl_crystal_density_diffrn 1.541
_exptl_crystal_density_method 'not measured'
_exptl_crystal_description Prism
_exptl_crystal_F_000 1536
_exptl_crystal_size_max 0.0800
_exptl_crystal_size_mid 0.0300
_exptl_crystal_size_min 0.0300
_refine_diff_density_max 2.221
_refine_diff_density_min -2.552
_refine_diff_density_rms 0.155
_refine_ls_extinction_method none
_refine_ls_goodness_of_fit_ref 1.062
_refine_ls_hydrogen_treatment constr
_refine_ls_matrix_type full
_refine_ls_number_parameters 401
_refine_ls_number_reflns 5887
_refine_ls_number_restraints 0
_refine_ls_restrained_S_all 1.062
_refine_ls_R_factor_all 0.0479
_refine_ls_R_factor_gt 0.0440
_refine_ls_shift/su_max 0.002
_refine_ls_shift/su_mean 0.000
_refine_ls_structure_factor_coef Fsqd
_refine_ls_weighting_details 'calc w=1/[\s^2^(Fo^2^)+(0.0515P)^2^+17.8596P] where P=(Fo^2^+2Fc^2^)/3'
_refine_ls_weighting_scheme calc
_refine_ls_wR_factor_gt 0.1068
_refine_ls_wR_factor_ref 0.1095
_reflns_number_gt 5412
_reflns_number_total 5887
_reflns_threshold_expression >2sigma(I)
_cod_data_source_file b712612csup1.cif
_cod_data_source_block RAC-7
_cod_depositor_comments
;
The following automatic conversions were performed:

'_symmetry_cell_setting' value 'Monoclinic' changed to 'monoclinic'
according to /home/saulius/struct/CIF-dictionaries/cif_core.dic
dictionary named 'cif_core.dic' version 2.4.2 from 2011-04-26.

Automatic conversion script
Id: cif_fix_values 1891 2012-01-12 08:04:46Z andrius 
;
_cod_original_cell_volume 3326.7(10)
_cod_original_sg_symbol_H-M P2(1)/c
_cod_database_code 7053723

loop_
_symmetry_equiv_pos_as_xyz
'x, y, z'
'-x, y+1/2, -z+1/2'
'-x, -y, -z'
'x, -y-1/2, z-1/2'

loop_
_atom_site_label
_atom_site_type_symbol
_atom_site_fract_x
_atom_site_fract_y
_atom_site_fract_z
_atom_site_U_iso_or_equiv
_atom_site_adp_type
_atom_site_occupancy
_atom_site_symmetry_multiplicity
_atom_site_calc_flag
_atom_site_refinement_flags
Pt1 Pt 0.59898(2) 0.822192(15) 0.316742(8) 0.01987(11) Uani 1 1 d .
P1 P 0.49594(16) 0.83120(9) 0.23587(6) 0.0197(3) Uani 1 1 d .
C1 C 0.3537(6) 0.9207(4) 0.2341(2) 0.0224(12) Uani 1 1 d .
C2 C 0.2579(6) 0.9317(4) 0.2762(2) 0.0242(12) Uani 1 1 d .
C3 C 0.1450(6) 0.9978(4) 0.2725(2) 0.0270(13) Uani 1 1 d .
H3A H 0.0775 1.0030 0.2999 0.032 Uiso 1 1 calc R
C4 C 0.1284(7) 1.0557(4) 0.2304(3) 0.0320(14) Uani 1 1 d .
H4A H 0.0519 1.1008 0.2293 0.038 Uiso 1 1 calc R
C5 C 0.2243(7) 1.0473(4) 0.1900(3) 0.0328(14) Uani 1 1 d .
H5A H 0.2155 1.0875 0.1611 0.039 Uiso 1 1 calc R
C6 C 0.3347(7) 0.9793(4) 0.1917(2) 0.0296(13) Uani 1 1 d .
H6A H 0.3981 0.9730 0.1631 0.036 Uiso 1 1 calc R
C7 C 0.2664(6) 0.8795(4) 0.3250(2) 0.0237(12) Uani 1 1 d .
H7A H 0.1772 0.8780 0.3442 0.028 Uiso 1 1 calc R
N8 N 0.3840(5) 0.8357(3) 0.34405(19) 0.0221(10) Uani 1 1 d .
C9 C 0.3765(7) 0.7909(4) 0.3957(2) 0.0279(13) Uani 1 1 d .
H9A H 0.3003 0.8247 0.4154 0.033 Uiso 1 1 calc R
C10 C 0.5323(6) 0.8002(4) 0.4273(2) 0.0253(12) Uani 1 1 d .
O10 O 0.5341(5) 0.7924(3) 0.47525(17) 0.0345(10) Uani 1 1 d .
N11 N 0.6544(6) 0.8173(3) 0.39809(18) 0.0198(10) Uani 1 1 d .
C12 C 0.7953(6) 0.8387(4) 0.4242(2) 0.0228(12) Uani 1 1 d .
N13 N 0.8685(5) 0.9061(3) 0.40460(18) 0.0216(10) Uani 1 1 d .
C14 C 1.0043(6) 0.9326(4) 0.4301(2) 0.0248(13) Uani 1 1 d .
N15 N 1.0723(5) 1.0028(4) 0.40657(19) 0.0256(11) Uani 1 1 d .
C16 C 1.2026(7) 1.0350(5) 0.4306(2) 0.0316(14) Uani 1 1 d .
C17 C 1.2699(7) 0.9977(5) 0.4777(2) 0.0331(15) Uani 1 1 d .
H17A H 1.3624 1.0227 0.4932 0.040 Uiso 1 1 calc R
C18 C 1.2063(7) 0.9272(5) 0.5015(2) 0.0298(14) Uani 1 1 d .
C19 C 1.0678(6) 0.8916(4) 0.4763(2) 0.0271(13) Uani 1 1 d .
C20 C 0.9893(7) 0.8166(4) 0.4951(2) 0.0310(14) Uani 1 1 d .
H20A H 1.0295 0.7857 0.5256 0.037 Uiso 1 1 calc R
C21 C 0.8543(7) 0.7890(5) 0.4687(2) 0.0305(14) Uani 1 1 d .
H21A H 0.8017 0.7378 0.4801 0.037 Uiso 1 1 calc R
C22 C 0.3222(8) 0.6945(5) 0.3928(3) 0.0421(17) Uani 1 1 d .
H22A H 0.3208 0.6729 0.4300 0.051 Uiso 1 1 calc R
C23 C 0.1564(10) 0.6868(6) 0.3681(4) 0.058(2) Uani 1 1 d .
H23A H 0.1253 0.6239 0.3670 0.087 Uiso 1 1 calc R
H23B H 0.1509 0.7109 0.3322 0.087 Uiso 1 1 calc R
H23C H 0.0874 0.7206 0.3893 0.087 Uiso 1 1 calc R
C24 C 0.4262(10) 0.6353(6) 0.3666(4) 0.056(2) Uani 1 1 d .
H24A H 0.5307 0.6424 0.3828 0.083 Uiso 1 1 calc R
H24B H 0.4240 0.6506 0.3292 0.083 Uiso 1 1 calc R
H24C H 0.3933 0.5733 0.3704 0.083 Uiso 1 1 calc R
C25 C 0.3822(6) 0.7337(4) 0.2162(2) 0.0226(12) Uani 1 1 d .
C26 C 0.4593(7) 0.6515(4) 0.2157(2) 0.0281(13) Uani 1 1 d .
H26A H 0.5652 0.6481 0.2269 0.034 Uiso 1 1 calc R
C27 C 0.3814(7) 0.5768(4) 0.1992(2) 0.0274(13) Uani 1 1 d .
H27A H 0.4344 0.5215 0.1986 0.033 Uiso 1 1 calc R
C28 C 0.2257(7) 0.5797(4) 0.1832(2) 0.0287(13) Uani 1 1 d .
H28A H 0.1731 0.5272 0.1713 0.034 Uiso 1 1 calc R
C29 C 0.1487(7) 0.6599(4) 0.1848(3) 0.0313(14) Uani 1 1 d .
H29A H 0.0416 0.6624 0.1752 0.038 Uiso 1 1 calc R
C30 C 0.2273(7) 0.7366(4) 0.2003(2) 0.0305(14) Uani 1 1 d .
H30A H 0.1744 0.7920 0.2001 0.037 Uiso 1 1 calc R
C31 C 0.6097(7) 0.8530(4) 0.1804(2) 0.0249(12) Uani 1 1 d .
C32 C 0.7435(7) 0.9029(4) 0.1875(3) 0.0328(14) Uani 1 1 d .
H32A H 0.7724 0.9281 0.2210 0.039 Uiso 1 1 calc R
C33 C 0.8360(8) 0.9165(5) 0.1457(3) 0.0446(18) Uani 1 1 d .
H33A H 0.9285 0.9496 0.1510 0.053 Uiso 1 1 calc R
C34 C 0.7920(9) 0.8814(5) 0.0968(3) 0.0475(19) Uani 1 1 d .
H34A H 0.8553 0.8902 0.0685 0.057 Uiso 1 1 calc R
C35 C 0.6562(10) 0.8333(5) 0.0884(3) 0.0447(19) Uani 1 1 d .
H35A H 0.6252 0.8107 0.0544 0.054 Uiso 1 1 calc R
C36 C 0.5670(8) 0.8188(4) 0.1302(3) 0.0336(15) Uani 1 1 d .
H36A H 0.4751 0.7852 0.1248 0.040 Uiso 1 1 calc R
C37 C 1.2787(8) 1.1097(5) 0.4042(3) 0.0423(17) Uani 1 1 d .
H37A H 1.2005 1.1483 0.3865 0.063 Uiso 1 1 calc R
H37B H 1.3450 1.0856 0.3783 0.063 Uiso 1 1 calc R
H37C H 1.3407 1.1444 0.4305 0.063 Uiso 1 1 calc R
C38 C 1.2786(7) 0.8872(6) 0.5510(2) 0.0395(17) Uani 1 1 d .
H38A H 1.3634 0.9252 0.5649 0.059 Uiso 1 1 calc R
H38B H 1.3179 0.8276 0.5434 0.059 Uiso 1 1 calc R
H38C H 1.2020 0.8824 0.5770 0.059 Uiso 1 1 calc R
C39 C 0.8234(6) 0.7979(4) 0.2982(2) 0.0235(12) Uani 1 1 d .
H39A H 0.8734 0.7576 0.3244 0.035 Uiso 1 1 calc R
H39B H 0.8800 0.8544 0.2982 0.035 Uiso 1 1 calc R
H39C H 0.8224 0.7705 0.2633 0.035 Uiso 1 1 calc R
O61 O 0.212(2) 0.623(3) 0.5405(9) 0.225(19) Uani 0.50 1 d P
O62 O 0.269(5) 0.495(3) 0.5409(9) 0.28(2) Uani 0.50 1 d P

loop_
_atom_site_aniso_label
_atom_site_aniso_U_11
_atom_site_aniso_U_22
_atom_site_aniso_U_33
_atom_site_aniso_U_23
_atom_site_aniso_U_13
_atom_site_aniso_U_12
Pt1 0.01758(14) 0.01962(17) 0.02200(15) -0.00451(8) -0.00137(9) 0.00069(7)
P1 0.0185(7) 0.0195(8) 0.0209(7) -0.0043(5) 0.0001(5) 0.0004(5)
C1 0.024(3) 0.017(3) 0.025(3) -0.001(2) 0.000(2) 0.000(2)
C2 0.024(3) 0.021(3) 0.026(3) -0.008(2) -0.004(2) 0.002(2)
C3 0.022(3) 0.027(3) 0.033(3) -0.004(3) 0.002(2) 0.005(2)
C4 0.026(3) 0.029(4) 0.041(4) -0.002(3) -0.001(3) 0.007(3)
C5 0.037(3) 0.031(4) 0.029(3) 0.008(3) -0.005(3) 0.004(3)
C6 0.032(3) 0.035(4) 0.022(3) -0.006(3) -0.004(2) 0.004(3)
C7 0.016(3) 0.028(3) 0.027(3) -0.007(2) 0.003(2) -0.001(2)
N8 0.018(2) 0.023(3) 0.024(3) -0.0036(19) 0.0015(19) 0.0004(19)
C9 0.022(3) 0.036(4) 0.025(3) 0.010(3) 0.002(2) -0.002(3)
C10 0.021(3) 0.029(3) 0.026(3) 0.000(2) 0.000(2) -0.004(2)
O10 0.028(2) 0.051(3) 0.025(2) -0.003(2) 0.0024(18) -0.004(2)
N11 0.023(2) 0.021(3) 0.015(2) -0.0008(17) 0.0002(18) 0.0024(18)
C12 0.021(3) 0.033(3) 0.014(3) -0.004(2) 0.000(2) 0.000(2)
N13 0.019(2) 0.021(3) 0.024(2) -0.007(2) -0.0012(18) -0.0009(19)
C14 0.017(3) 0.035(3) 0.023(3) -0.007(2) 0.002(2) 0.005(2)
N15 0.018(2) 0.032(3) 0.027(3) -0.007(2) 0.0042(19) -0.002(2)
C16 0.024(3) 0.039(4) 0.032(3) -0.013(3) 0.003(2) -0.002(3)
C17 0.020(3) 0.048(4) 0.030(3) -0.019(3) -0.002(2) 0.000(3)
C18 0.025(3) 0.041(4) 0.024(3) -0.008(3) 0.003(2) 0.005(3)
C19 0.020(3) 0.039(4) 0.022(3) -0.006(3) 0.004(2) 0.007(3)
C20 0.028(3) 0.042(4) 0.022(3) 0.003(3) -0.005(2) 0.006(3)
C21 0.029(3) 0.032(4) 0.030(3) 0.007(3) -0.001(2) 0.000(3)
C22 0.041(4) 0.038(4) 0.045(4) 0.005(3) -0.010(3) -0.010(3)
C23 0.047(5) 0.053(5) 0.072(6) 0.008(4) -0.016(4) -0.015(4)
C24 0.048(5) 0.060(6) 0.059(5) -0.003(4) 0.011(4) -0.012(4)
C25 0.026(3) 0.024(3) 0.019(3) -0.003(2) 0.003(2) -0.001(2)
C26 0.025(3) 0.029(3) 0.030(3) 0.000(3) -0.002(2) 0.002(3)
C27 0.032(3) 0.028(3) 0.023(3) 0.006(2) 0.004(2) 0.002(3)
C28 0.033(3) 0.031(4) 0.021(3) -0.002(2) 0.002(2) -0.009(3)
C29 0.022(3) 0.035(4) 0.036(4) -0.007(3) 0.001(3) -0.005(3)
C30 0.028(3) 0.028(3) 0.034(3) -0.008(3) -0.001(3) 0.002(3)
C31 0.026(3) 0.022(3) 0.027(3) -0.001(2) 0.006(2) 0.003(2)
C32 0.028(3) 0.028(4) 0.042(4) 0.001(3) 0.005(3) -0.002(3)
C33 0.036(4) 0.041(4) 0.058(5) 0.009(4) 0.014(3) -0.004(3)
C34 0.053(5) 0.044(5) 0.049(4) 0.001(4) 0.027(4) 0.001(4)
C35 0.067(5) 0.039(4) 0.030(4) -0.008(3) 0.021(3) -0.003(4)
C36 0.037(4) 0.029(4) 0.035(4) -0.006(3) 0.007(3) -0.005(3)
C37 0.034(4) 0.050(5) 0.043(4) -0.006(3) 0.002(3) -0.020(3)
C38 0.028(3) 0.066(5) 0.024(3) -0.009(3) -0.004(3) 0.004(3)
C39 0.021(3) 0.025(3) 0.023(3) -0.004(2) -0.003(2) -0.001(2)
O61 0.054(11) 0.53(6) 0.093(15) -0.01(3) -0.007(10) 0.08(2)
O62 0.41(6) 0.36(5) 0.057(13) -0.09(2) -0.02(2) 0.10(5)

loop_
_atom_type_symbol
_atom_type_description
_atom_type_scat_dispersion_real
_atom_type_scat_dispersion_imag
_atom_type_scat_source
C C 0.0033 0.0016 'International Tables Vol C Tables 4.2.6.8 and 6.1.1.4'
H H 0.0000 0.0000 'International Tables Vol C Tables 4.2.6.8 and 6.1.1.4'
N N 0.0061 0.0033 'International Tables Vol C Tables 4.2.6.8 and 6.1.1.4'
O O 0.0106 0.0060 'International Tables Vol C Tables 4.2.6.8 and 6.1.1.4'
P P 0.1023 0.0942 'International Tables Vol C Tables 4.2.6.8 and 6.1.1.4'
Pt Pt -1.7033 8.3905 'International Tables Vol C Tables 4.2.6.8 and 6.1.1.4'

loop_
_geom_angle_atom_site_label_1
_geom_angle_atom_site_label_2
_geom_angle_atom_site_label_3
_geom_angle
N8 Pt1 C39 172.2(2)
N8 Pt1 N11 79.60(19)
C39 Pt1 N11 93.7(2)
N8 Pt1 P1 89.40(14)
C39 Pt1 P1 97.26(16)
N11 Pt1 P1 168.99(14)
C31 P1 C25 104.5(3)
C31 P1 C1 105.1(3)
C25 P1 C1 103.1(3)
C31 P1 Pt1 122.1(2)
C25 P1 Pt1 112.88(19)
C1 P1 Pt1 107.44(19)
C6 C1 C2 118.0(5)
C6 C1 P1 121.6(5)
C2 C1 P1 120.4(4)
C3 C2 C1 119.1(6)
C3 C2 C7 115.2(5)
C1 C2 C7 125.7(5)
C4 C3 C2 122.2(6)
C4 C3 H3A 118.9
C2 C3 H3A 118.9
C3 C4 C5 119.2(6)
C3 C4 H4A 120.4
C5 C4 H4A 120.4
C4 C5 C6 119.8(6)
C4 C5 H5A 120.1
C6 C5 H5A 120.1
C1 C6 C5 121.6(6)
C1 C6 H6A 119.2
C5 C6 H6A 119.2
N8 C7 C2 125.6(5)
N8 C7 H7A 117.2
C2 C7 H7A 117.2
C7 N8 C9 118.7(5)
C7 N8 Pt1 130.3(4)
C9 N8 Pt1 110.8(3)
N8 C9 C22 114.9(5)
N8 C9 C10 109.1(5)
C22 C9 C10 111.9(5)
N8 C9 H9A 106.8
C22 C9 H9A 106.8
C10 C9 H9A 106.8
O10 C10 N11 127.3(5)
O10 C10 C9 117.3(5)
N11 C10 C9 115.4(5)
C10 N11 C12 118.7(5)
C10 N11 Pt1 114.3(4)
C12 N11 Pt1 126.6(4)
N13 C12 N11 115.6(5)
N13 C12 C21 123.3(5)
N11 C12 C21 121.1(5)
C12 N13 C14 118.1(5)
N15 C14 N13 113.8(5)
N15 C14 C19 123.1(5)
N13 C14 C19 123.1(6)
C16 N15 C14 117.2(5)
N15 C16 C17 122.2(6)
N15 C16 C37 117.1(6)
C17 C16 C37 120.6(6)
C18 C17 C16 121.9(6)
C18 C17 H17A 119.1
C16 C17 H17A 119.1
C17 C18 C19 116.8(6)
C17 C18 C38 121.8(6)
C19 C18 C38 121.3(6)
C14 C19 C20 117.2(5)
C14 C19 C18 118.8(6)
C20 C19 C18 124.0(6)
C21 C20 C19 119.5(6)
C21 C20 H20A 120.2
C19 C20 H20A 120.2
C20 C21 C12 118.5(6)
C20 C21 H21A 120.7
C12 C21 H21A 120.7
C24 C22 C9 113.3(7)
C24 C22 C23 111.4(7)
C9 C22 C23 111.8(6)
C24 C22 H22A 106.6
C9 C22 H22A 106.6
C23 C22 H22A 106.6
C22 C23 H23A 109.5
C22 C23 H23B 109.5
H23A C23 H23B 109.5
C22 C23 H23C 109.5
H23A C23 H23C 109.5
H23B C23 H23C 109.5
C22 C24 H24A 109.5
C22 C24 H24B 109.5
H24A C24 H24B 109.5
C22 C24 H24C 109.5
H24A C24 H24C 109.5
H24B C24 H24C 109.5
C30 C25 C26 119.0(5)
C30 C25 P1 124.0(5)
C26 C25 P1 117.0(4)
C27 C26 C25 119.7(6)
C27 C26 H26A 120.2
C25 C26 H26A 120.2
C26 C27 C28 121.4(6)
C26 C27 H27A 119.3
C28 C27 H27A 119.3
C29 C28 C27 119.1(6)
C29 C28 H28A 120.4
C27 C28 H28A 120.4
C28 C29 C30 120.0(6)
C28 C29 H29A 120.0
C30 C29 H29A 120.0
C29 C30 C25 120.8(6)
C29 C30 H30A 119.6
C25 C30 H30A 119.6
C32 C31 C36 118.6(6)
C32 C31 P1 120.1(5)
C36 C31 P1 121.3(5)
C31 C32 C33 120.6(7)
C31 C32 H32A 119.7
C33 C32 H32A 119.7
C34 C33 C32 119.5(7)
C34 C33 H33A 120.2
C32 C33 H33A 120.2
C33 C34 C35 120.9(7)
C33 C34 H34A 119.5
C35 C34 H34A 119.5
C36 C35 C34 119.1(7)
C36 C35 H35A 120.5
C34 C35 H35A 120.5
C35 C36 C31 121.2(7)
C35 C36 H36A 119.4
C31 C36 H36A 119.4
C16 C37 H37A 109.5
C16 C37 H37B 109.5
H37A C37 H37B 109.5
C16 C37 H37C 109.5
H37A C37 H37C 109.5
H37B C37 H37C 109.5
C18 C38 H38A 109.5
C18 C38 H38B 109.5
H38A C38 H38B 109.5
C18 C38 H38C 109.5
H38A C38 H38C 109.5
H38B C38 H38C 109.5
Pt1 C39 H39A 109.5
Pt1 C39 H39B 109.5
H39A C39 H39B 109.5
Pt1 C39 H39C 109.5
H39A C39 H39C 109.5
H39B C39 H39C 109.5

loop_
_geom_bond_atom_site_label_1
_geom_bond_atom_site_label_2
_geom_bond_distance
Pt1 N8 2.061(5)
Pt1 C39 2.083(6)
Pt1 N11 2.094(5)
Pt1 P1 2.1904(15)
P1 C31 1.815(6)
P1 C25 1.817(6)
P1 C1 1.826(6)
C1 C6 1.394(8)
C1 C2 1.417(8)
C2 C3 1.396(8)
C2 C7 1.466(8)
C3 C4 1.378(9)
C3 H3A 0.9500
C4 C5 1.381(9)
C4 H4A 0.9500
C5 C6 1.402(9)
C5 H5A 0.9500
C6 H6A 0.9500
C7 N8 1.284(7)
C7 H7A 0.9500
N8 C9 1.484(7)
C9 C22 1.522(10)
C9 C10 1.535(8)
C9 H9A 1.0000
C10 O10 1.226(7)
C10 N11 1.369(8)
N11 C12 1.394(7)
C12 N13 1.314(8)
C12 C21 1.421(8)
N13 C14 1.369(7)
C14 N15 1.369(8)
C14 C19 1.404(8)
N15 C16 1.342(8)
C16 C17 1.412(9)
C16 C37 1.489(10)
C17 C18 1.356(10)
C17 H17A 0.9500
C18 C19 1.431(8)
C18 C38 1.493(9)
C19 C20 1.418(9)
C20 C21 1.377(9)
C20 H20A 0.9500
C21 H21A 0.9500
C22 C24 1.465(12)
C22 C23 1.541(10)
C22 H22A 1.0000
C23 H23A 0.9800
C23 H23B 0.9800
C23 H23C 0.9800
C24 H24A 0.9800
C24 H24B 0.9800
C24 H24C 0.9800
C25 C30 1.384(8)
C25 C26 1.405(9)
C26 C27 1.360(9)
C26 H26A 0.9500
C27 C28 1.393(8)
C27 H27A 0.9500
C28 C29 1.379(9)
C28 H28A 0.9500
C29 C30 1.382(9)
C29 H29A 0.9500
C30 H30A 0.9500
C31 C32 1.388(9)
C31 C36 1.403(9)
C32 C33 1.397(10)
C32 H32A 0.9500
C33 C34 1.380(11)
C33 H33A 0.9500
C34 C35 1.392(11)
C34 H34A 0.9500
C35 C36 1.381(10)
C35 H35A 0.9500
C36 H36A 0.9500
C37 H37A 0.9800
C37 H37B 0.9800
C37 H37C 0.9800
C38 H38A 0.9800
C38 H38B 0.9800
C38 H38C 0.9800
C39 H39A 0.9800
C39 H39B 0.9800
C39 H39C 0.9800

loop_
_geom_torsion_atom_site_label_1
_geom_torsion_atom_site_label_2
_geom_torsion_atom_site_label_3
_geom_torsion_atom_site_label_4
_geom_torsion
N8 Pt1 P1 C31 164.3(3)
C39 Pt1 P1 C31 -19.7(3)
N11 Pt1 P1 C31 162.2(7)
N8 Pt1 P1 C25 -69.9(2)
C39 Pt1 P1 C25 106.1(3)
N11 Pt1 P1 C25 -72.0(7)
N8 Pt1 P1 C1 43.1(2)
C39 Pt1 P1 C1 -141.0(3)
N11 Pt1 P1 C1 41.0(7)
C31 P1 C1 C6 9.3(6)
C25 P1 C1 C6 -99.9(5)
Pt1 P1 C1 C6 140.7(5)
C31 P1 C1 C2 -171.4(5)
C25 P1 C1 C2 79.4(5)
Pt1 P1 C1 C2 -40.0(5)
C6 C1 C2 C3 2.5(8)
P1 C1 C2 C3 -176.8(4)
C6 C1 C2 C7 -176.8(5)
P1 C1 C2 C7 3.9(8)
C1 C2 C3 C4 -3.2(9)
C7 C2 C3 C4 176.2(6)
C2 C3 C4 C5 1.2(9)
C3 C4 C5 C6 1.3(10)
C2 C1 C6 C5 -0.1(9)
P1 C1 C6 C5 179.2(5)
C4 C5 C6 C1 -1.8(10)
C3 C2 C7 N8 -157.9(6)
C1 C2 C7 N8 21.4(9)
C2 C7 N8 C9 176.3(5)
C2 C7 N8 Pt1 1.1(9)
N11 Pt1 N8 C7 146.9(5)
P1 Pt1 N8 C7 -32.6(5)
N11 Pt1 N8 C9 -28.6(4)
P1 Pt1 N8 C9 151.8(4)
C7 N8 C9 C22 91.9(7)
Pt1 N8 C9 C22 -92.0(5)
C7 N8 C9 C10 -141.4(5)
Pt1 N8 C9 C10 34.7(6)
N8 C9 C10 O10 158.1(6)
C22 C9 C10 O10 -73.6(8)
N8 C9 C10 N11 -21.4(8)
C22 C9 C10 N11 106.9(6)
O10 C10 N11 C12 -8.0(10)
C9 C10 N11 C12 171.4(5)
O10 C10 N11 Pt1 178.6(5)
C9 C10 N11 Pt1 -2.0(7)
N8 Pt1 N11 C10 17.1(4)
C39 Pt1 N11 C10 -158.9(4)
P1 Pt1 N11 C10 19.2(10)
N8 Pt1 N11 C12 -155.7(5)
C39 Pt1 N11 C12 28.4(5)
P1 Pt1 N11 C12 -153.5(5)
C10 N11 C12 N13 -135.4(6)
Pt1 N11 C12 N13 37.0(7)
C10 N11 C12 C21 45.3(8)
Pt1 N11 C12 C21 -142.2(5)
N11 C12 N13 C14 177.1(5)
C21 C12 N13 C14 -3.7(9)
C12 N13 C14 N15 179.6(5)
C12 N13 C14 C19 -0.5(8)
N13 C14 N15 C16 177.2(5)
C19 C14 N15 C16 -2.7(8)
C14 N15 C16 C17 1.2(9)
C14 N15 C16 C37 178.4(6)
N15 C16 C17 C18 -0.2(10)
C37 C16 C17 C18 -177.3(6)
C16 C17 C18 C19 0.5(9)
C16 C17 C18 C38 179.3(6)
N15 C14 C19 C20 -176.9(5)
N13 C14 C19 C20 3.1(9)
N15 C14 C19 C18 3.1(9)
N13 C14 C19 C18 -176.8(5)
C17 C18 C19 C14 -1.9(8)
C38 C18 C19 C14 179.4(6)
C17 C18 C19 C20 178.2(6)
C38 C18 C19 C20 -0.6(9)
C14 C19 C20 C21 -1.8(9)
C18 C19 C20 C21 178.2(6)
C19 C20 C21 C12 -2.0(10)
N13 C12 C21 C20 5.0(10)
N11 C12 C21 C20 -175.9(6)
N8 C9 C22 C24 64.0(8)
C10 C9 C22 C24 -61.3(8)
N8 C9 C22 C23 -62.9(8)
C10 C9 C22 C23 171.9(6)
C31 P1 C25 C30 -105.0(5)
C1 P1 C25 C30 4.6(6)
Pt1 P1 C25 C30 120.2(5)
C31 P1 C25 C26 73.0(5)
C1 P1 C25 C26 -177.4(5)
Pt1 P1 C25 C26 -61.8(5)
C30 C25 C26 C27 0.8(9)
P1 C25 C26 C27 -177.3(5)
C25 C26 C27 C28 -0.7(9)
C26 C27 C28 C29 -0.8(9)
C27 C28 C29 C30 2.3(9)
C28 C29 C30 C25 -2.2(10)
C26 C25 C30 C29 0.7(9)
P1 C25 C30 C29 178.6(5)
C25 P1 C31 C32 -158.9(5)
C1 P1 C31 C32 92.9(5)
Pt1 P1 C31 C32 -29.4(6)
C25 P1 C31 C36 19.8(6)
C1 P1 C31 C36 -88.4(6)
Pt1 P1 C31 C36 149.3(4)
C36 C31 C32 C33 -1.9(10)
P1 C31 C32 C33 176.8(5)
C31 C32 C33 C34 1.3(11)
C32 C33 C34 C35 0.5(12)
C33 C34 C35 C36 -1.7(12)
C34 C35 C36 C31 1.1(11)
C32 C31 C36 C35 0.7(10)
P1 C31 C36 C35 -178.0(6)
